data_2014048
loop_
_publ_author_name
'Xu, Ying'
'Wang, Rui-Hu'
'Lou, Ben-Yong'
'Han, Lei'
'Hong, Mao-Chun'

_publ_section_title Poly[iron(II)-di-\m-imidazole-4,5-dicarboxylato-\k^3^<i>N</i>^3^,<i>O</i>^4^:<i>O</i>^5^]
_journal_issue 6
_journal_name_full 'Acta Crystallographica Section C'
_journal_page_first m296
_journal_page_last m298
_journal_paper_doi 10.1107/S0108270104009813
_journal_volume 60
_journal_year 2004
_chemical_formula_iupac '[Fe (C5 H3 N2 O4)2]'
_chemical_formula_moiety 'C10 H6 Fe N4 O8'
_chemical_formula_sum 'C10 H6 Fe N4 O8'
_chemical_formula_weight 366.04
_chemical_name_systematic
;
Poly[iron(II)-di-\m-imidazole-4,5-dicarboxylato-\k^3^N^3^,O^4^:O^5^]
;
_space_group_IT_number 14
_symmetry_cell_setting monoclinic
_symmetry_space_group_name_Hall '-P 2yn'
_symmetry_space_group_name_H-M 'P 1 21/n 1'
_atom_sites_solution_hydrogens geom
_atom_sites_solution_primary direct
_atom_sites_solution_secondary difmap
_audit_creation_method CrystalClearVersion1.3
_cell_angle_alpha 90.00
_cell_angle_beta 96.909(9)
_cell_angle_gamma 90.00
_cell_formula_units_Z 2
_cell_length_a 6.9909(14)
_cell_length_b 11.719(2)
_cell_length_c 11.2519(16)
_cell_measurement_reflns_used 2242
_cell_measurement_temperature 293(2)
_cell_measurement_theta_max 25.02
_cell_measurement_theta_min 3.26
_cell_volume 915.1(3)
_computing_cell_refinement CrystalClear
_computing_data_collection 'CrystalClear (Rigaku, 2000)'
_computing_data_reduction CrystalClear
_computing_molecular_graphics SHELXL97
_computing_publication_material 'SHELXTL (Sheldrick, 1997b)'
_computing_structure_refinement 'SHELXL97 (Sheldrick, 1997a)'
_computing_structure_solution 'SHELXS97 (Sheldrick, 1997a)'
_diffrn_ambient_temperature 293(2)
_diffrn_measured_fraction_theta_full 0.996
_diffrn_measured_fraction_theta_max 0.996
_diffrn_measurement_device_type 'MAKE Mercury CCD'
_diffrn_measurement_method \w
_diffrn_radiation_monochromator graphite
_diffrn_radiation_source 'fine-focus sealed tube'
_diffrn_radiation_type MoK\a
_diffrn_radiation_wavelength 0.71073
_diffrn_reflns_av_R_equivalents 0.0313
_diffrn_reflns_av_sigmaI/netI 0.0286
_diffrn_reflns_limit_h_max 8
_diffrn_reflns_limit_h_min -5
_diffrn_reflns_limit_k_max 13
_diffrn_reflns_limit_k_min -13
_diffrn_reflns_limit_l_max 13
_diffrn_reflns_limit_l_min -12
_diffrn_reflns_number 5462
_diffrn_reflns_theta_full 25.02
_diffrn_reflns_theta_max 25.02
_diffrn_reflns_theta_min 3.26
_diffrn_standards_number 0
_exptl_absorpt_coefficient_mu 0.863
_exptl_absorpt_correction_T_max 0.917
_exptl_absorpt_correction_T_min 0.599
_exptl_absorpt_correction_type multi-scan
_exptl_absorpt_process_details '(CrystalClear; Rigaku, 2000)'
_exptl_crystal_colour 'light yellow'
_exptl_crystal_density_diffrn 1.328
_exptl_crystal_density_meas ?
_exptl_crystal_density_method 'not measured'
_exptl_crystal_description dipyramid
_exptl_crystal_F_000 368
_exptl_crystal_size_max 0.30
_exptl_crystal_size_mid 0.18
_exptl_crystal_size_min 0.10
_refine_diff_density_max 0.825
_refine_diff_density_min -0.365
_refine_ls_extinction_method none
_refine_ls_goodness_of_fit_ref 1.177
_refine_ls_hydrogen_treatment constr
_refine_ls_matrix_type full
_refine_ls_number_parameters 106
_refine_ls_number_reflns 1614
_refine_ls_number_restraints 0
_refine_ls_restrained_S_all 1.177
_refine_ls_R_factor_all 0.0546
_refine_ls_R_factor_gt 0.0494
_refine_ls_shift/su_max 0.000
_refine_ls_shift/su_mean 0.000
_refine_ls_structure_factor_coef Fsqd
_refine_ls_weighting_details 'calc w = 1/[\s^2^(Fo^2^)+(0.113P)^2^+0.6498P] where P=(Fo^2^+2Fc^2^)/3'
_refine_ls_weighting_scheme calc
_refine_ls_wR_factor_gt 0.1714
_refine_ls_wR_factor_ref 0.1775
_reflns_number_gt 1455
_reflns_number_total 1614
_reflns_threshold_expression I>2\s(I)
_cod_data_source_file ob1176.cif
_cod_data_source_block I
_cod_depositor_comments
;
The following automatic conversions were performed:
'_symmetry_cell_setting' value 'Monoclinic' changed to 'monoclinic'
according to '/home/saulius/struct/CIF-dictionaries/cif_core.dic'
dictionary named 'cif_core.dic' version 2.4.1 from 2010-06-29.

Automatic conversion script
Id: cif_fix_enum 1527 2010-12-29 10:47:43Z saulius 

The following automatic conversions were performed:

'_symmetry_cell_setting' value 'Monoclinic' changed to 'monoclinic'
according to /home/saulius/struct/CIF-dictionaries/cif_core.dic
dictionary named 'cif_core.dic' version 2.4.1 from 2010-06-29.

Automatic conversion script
Id: cif_fix_values 1715 2011-07-08 13:25:40Z adriana 

The following automatic conversions were performed:

'_exptl_crystal_density_meas' value 'not measured' was changed to '?'
- the value is perceived as not measured.

Automatic conversion script
Id: cif_fix_values 3008 2015-01-20 13:52:24Z robertas 
;
_cod_original_cell_volume 915.2(3)
_cod_original_sg_symbol_H-M 'P 21/n'
_cod_database_code 2014048
_cod_database_fobs_code 2014048

loop_
_symmetry_equiv_pos_as_xyz
'x, y, z'
'-x+1/2, y+1/2, -z+1/2'
'-x, -y, -z'
'x-1/2, -y-1/2, z-1/2'

loop_
_atom_site_label
_atom_site_fract_x
_atom_site_fract_y
_atom_site_fract_z
_atom_site_U_iso_or_equiv
_atom_site_adp_type
_atom_site_calc_flag
_atom_site_refinement_flags
_atom_site_occupancy
_atom_site_disorder_assembly
_atom_site_disorder_group
_atom_site_type_symbol
Fe 0.0000 0.0000 0.0000 0.0197(3) Uani d S 1 . . Fe
O1 0.4420(4) 0.3767(2) 0.3637(3) 0.0347(7) Uani d . 1 . . O
O2 0.1243(4) 0.3603(3) 0.3564(3) 0.0435(8) Uani d . 1 . . O
H2B 0.0391 0.3216 0.3195 0.065 Uiso calc R 1 . . H
O3 -0.1605(3) 0.1017(2) 0.1165(3) 0.0328(7) Uani d . 1 . . O
O4 -0.1370(4) 0.2451(3) 0.2468(3) 0.0462(8) Uani d . 1 . . O
N1 0.2187(4) 0.1101(2) 0.0891(3) 0.0255(7) Uani d . 1 . . N
N2 0.4527(4) 0.2107(3) 0.1854(3) 0.0302(8) Uani d . 1 . . N
H2A 0.5669 0.2361 0.2073 0.036 Uiso calc R 1 . . H
C1 0.4055(5) 0.1304(3) 0.1027(4) 0.0295(9) Uani d . 1 . . C
H1A 0.4934 0.0934 0.0601 0.035 Uiso calc R 1 . . H
C2 0.2888(5) 0.2454(3) 0.2291(3) 0.0274(8) Uani d . 1 . . C
C3 0.1439(5) 0.1812(3) 0.1687(3) 0.0250(8) Uani d . 1 . . C
C4 0.2876(6) 0.3334(3) 0.3228(3) 0.0305(9) Uani d . 1 . . C
C5 -0.0645(5) 0.1755(3) 0.1777(3) 0.0293(9) Uani d . 1 . . C

loop_
_atom_site_aniso_label
_atom_site_aniso_U_11
_atom_site_aniso_U_22
_atom_site_aniso_U_33
_atom_site_aniso_U_12
_atom_site_aniso_U_13
_atom_site_aniso_U_23
Fe 0.0167(5) 0.0194(5) 0.0217(5) -0.0003(2) -0.0022(3) -0.0006(2)
O1 0.0243(15) 0.0381(15) 0.0410(16) -0.0069(11) 0.0006(12) -0.0189(12)
O2 0.0236(15) 0.0526(18) 0.0544(19) -0.0081(13) 0.0050(13) -0.0324(15)
O3 0.0166(13) 0.0392(15) 0.0426(16) -0.0048(11) 0.0037(11) -0.0148(12)
O4 0.0192(14) 0.0575(19) 0.063(2) -0.0050(13) 0.0110(13) -0.0361(16)
N1 0.0160(15) 0.0287(15) 0.0317(17) -0.0017(12) 0.0020(13) -0.0085(12)
N2 0.0149(15) 0.0374(18) 0.0379(18) -0.0057(13) 0.0011(13) -0.0133(14)
C1 0.0157(18) 0.037(2) 0.036(2) -0.0017(15) 0.0044(15) -0.0109(17)
C2 0.0171(17) 0.032(2) 0.0323(19) -0.0028(15) 0.0016(15) -0.0085(16)
C3 0.0174(18) 0.0287(18) 0.0287(19) -0.0027(14) 0.0019(14) -0.0079(15)
C4 0.024(2) 0.033(2) 0.034(2) -0.0027(16) 0.0005(16) -0.0109(16)
C5 0.0186(19) 0.036(2) 0.034(2) -0.0003(16) 0.0027(15) -0.0097(16)

loop_
_atom_type_symbol
_atom_type_description
_atom_type_scat_dispersion_real
_atom_type_scat_dispersion_imag
_atom_type_scat_source
C C 0.0033 0.0016 'International Tables Vol C Tables 4.2.6.8 and 6.1.1.4'
H H 0.0000 0.0000 'International Tables Vol C Tables 4.2.6.8 and 6.1.1.4'
N N 0.0061 0.0033 'International Tables Vol C Tables 4.2.6.8 and 6.1.1.4'
O O 0.0106 0.0060 'International Tables Vol C Tables 4.2.6.8 and 6.1.1.4'
Fe Fe 0.3463 0.8444 'International Tables Vol C Tables 4.2.6.8 and 6.1.1.4'

loop_
_geom_angle_atom_site_label_1
_geom_angle_atom_site_label_2
_geom_angle_atom_site_label_3
_geom_angle_site_symmetry_1
_geom_angle_site_symmetry_3
_geom_angle
_geom_angle_publ_flag
O1 Fe O1 2_545 4_565 180.00(14) no
O1 Fe N1 2_545 . 90.50(11) yes
O1 Fe N1 4_565 . 89.50(11) ?
O1 Fe N1 2_545 3 89.50(11) ?
O1 Fe N1 4_565 3 90.50(11) ?
N1 Fe N1 . 3 180.00(18) no
O1 Fe O3 2_545 . 90.30(11) yes
O1 Fe O3 4_565 . 89.70(11) ?
N1 Fe O3 . . 77.32(10) yes
N1 Fe O3 3 . 102.68(10) ?
O1 Fe O3 2_545 3 89.70(11) ?
O1 Fe O3 4_565 3 90.30(11) ?
N1 Fe O3 . 3 102.68(10) no
N1 Fe O3 3 3 77.32(10) ?
O3 Fe O3 . 3 180.00(18) no
C4 O1 Fe . 2 129.6(3) ?
C4 O2 H2B . . 109.5 ?
C5 O3 Fe . . 115.4(2) ?
C1 N1 C3 . . 105.4(3) ?
C1 N1 Fe . . 143.1(2) ?
C3 N1 Fe . . 111.3(2) ?
C1 N2 C2 . . 108.3(3) ?
C1 N2 H2A . . 125.9 ?
C2 N2 H2A . . 125.9 ?
N1 C1 N2 . . 111.4(3) ?
N1 C1 H1A . . 124.3 ?
N2 C1 H1A . . 124.3 ?
N2 C2 C3 . . 105.1(3) ?
N2 C2 C4 . . 122.9(3) ?
C3 C2 C4 . . 132.0(4) ?
N1 C3 C2 . . 109.8(3) ?
N1 C3 C5 . . 118.4(3) ?
C2 C3 C5 . . 131.8(3) ?
O1 C4 O2 . . 124.0(4) ?
O1 C4 C2 . . 118.4(3) ?
O2 C4 C2 . . 117.6(3) ?
O3 C5 O4 . . 123.6(3) ?
O3 C5 C3 . . 117.6(3) ?
O4 C5 C3 . . 118.8(3) ?

loop_
_geom_bond_atom_site_label_1
_geom_bond_atom_site_label_2
_geom_bond_site_symmetry_2
_geom_bond_distance
_geom_bond_publ_flag
Fe O1 2_545 2.111(2) yes
Fe O1 4_565 2.111(2) ?
Fe N1 . 2.154(3) yes
Fe N1 3 2.154(3) ?
Fe O3 . 2.180(3) yes
Fe O3 3 2.180(3) ?
O1 C4 . 1.231(5) yes
O1 Fe 2 2.111(2) ?
O2 C4 . 1.285(5) yes
O2 H2B . 0.8200 ?
O3 C5 . 1.250(5) yes
O4 C5 . 1.273(5) yes
N1 C1 . 1.318(5) yes
N1 C3 . 1.372(5) yes
N2 C1 . 1.337(5) yes
N2 C2 . 1.362(5) yes
N2 H2A . 0.8600 ?
C1 H1A . 0.9300 ?
C2 C3 . 1.374(5) yes
C2 C4 . 1.476(5) yes
C3 C5 . 1.474(5) yes

loop_
_geom_hbond_atom_site_label_D
_geom_hbond_atom_site_label_H
_geom_hbond_atom_site_label_A
_geom_hbond_site_symmetry_A
_geom_hbond_distance_DH
_geom_hbond_distance_HA
_geom_hbond_distance_DA
_geom_hbond_angle_DHA
O2 H2B O4 . 0.82 1.66 2.477(4) 179
N2 H2A O4 1_655 0.86 2.07 2.897(4) 162
